data_1522870
loop_
_publ_author_name
'Schuster, J.C.'
'Ipser, H.'

_publ_section_title
;
 The Al - Al8 Mo3 section of the binary system aluminum- molybdenum
;
_journal_name_full
;
Metallurgical Transactions A: Physical Metallurgy and Materials Science
;
_journal_page_first 1729
_journal_page_last 1738
_journal_volume 22
_journal_year 1991
_chemical_formula_sum 'Al3 Mo'
_space_group_IT_number 8
_symmetry_space_group_name_Hall 'C -2y'
_symmetry_space_group_name_H-M 'C 1 m 1'
_cell_angle_alpha 90
_cell_angle_beta 101.88
_cell_angle_gamma 90
_cell_formula_units_Z 8
_cell_length_a 16.396
_cell_length_b 3.594
_cell_length_c 8.386
_cell_volume 483.579
_citation_journal_id_ASTM MTTABN
_cod_data_source_file Schuster_MTTABN_1991_1619.cif
_cod_data_source_block Al3Mo1
_cod_original_cell_volume 483.5792
_cod_original_formula_sum 'Al3 Mo1'
_cod_database_code 1522870

loop_
_symmetry_equiv_pos_as_xyz
x,y,z
x,-y,z
x+1/2,y+1/2,z
x+1/2,-y+1/2,z

loop_
_atom_site_label
_atom_site_type_symbol
_atom_site_fract_x
_atom_site_fract_y
_atom_site_fract_z
_atom_site_occupancy
_atom_site_U_iso_or_equiv
Al10 Al 0 0 0.1509 1 0.0
Al7 Al 0.875 0 0.3506 1 0.0
Al12 Al 0.5 0 0.9009 1 0.0
Al4 Al 0.75 0 0.0503 1 0.0
Mo4 Mo 0 0 0.6509 1 0.0
Al5 Al 0.25 0 0.3003 1 0.0
Al2 Al 0.125 0 0.5 1 0.0
Mo3 Mo 0.375 0 0.1006 1 0.0
Al6 Al 0.25 0 0.8003 1 0.0
Al1 Al 0.625 0 0.25 1 0.0
Al11 Al 0.5 0 0.4009 1 0.0
Mo2 Mo 0.75 0 0.5503 1 0.0
Al3 Al 0.625 0 0.725 1 0.0
Al8 Al 0.375 0 0.6006 1 0.0
Mo1 Mo 0.125 0 0 1 0.0
Al9 Al 0.875 0 0.8506 1 0.0
